data_2201759
loop_
_publ_author_name
'Lerner, Hans-Wolfram'
'Bolte, Michael'

_publ_section_title
;
The orthorhombic modification of lithium chloride monohydrate
;
_journal_name_full 'Acta Crystallographica, Section E'
_journal_page_first i20
_journal_page_last i21
_journal_paper_doi 10.1107/S1600536803001594
_journal_volume 59
_journal_year 2003
_chemical_formula_iupac 'Li Cl, H2 O'
_chemical_formula_moiety '(Li +), (Cl -), (H2 O)'
_chemical_formula_structural 'Li Cl, H2 O'
_chemical_formula_sum 'Cl H2 Li O'
_chemical_formula_weight 60.41
_space_group_IT_number 63
_space_group_name_Hall '-C 2c 2'
_space_group_name_H-M_alt 'C m c m'
_symmetry_cell_setting orthorhombic
_symmetry_space_group_name_Hall '-C 2c 2'
_symmetry_space_group_name_H-M 'C m c m'
_cell_angle_alpha 90.00
_cell_angle_beta 90.00
_cell_angle_gamma 90.00
_cell_formula_units_Z 8
_cell_length_a 7.6259(13)
_cell_length_b 7.7107(16)
_cell_length_c 7.6592(13)
_cell_measurement_temperature 173(2)
_cell_volume 450.37(14)
_database_code_amcsd 0010397
_diffrn_ambient_temperature 173(2)
_exptl_crystal_density_diffrn 1.782
_cod_depositor_comments
;
The following automatic conversions were performed:
'_symmetry_cell_setting' value 'Orthorhombic' changed to 'orthorhombic'
according to '/home/saulius/struct/CIF-dictionaries/cif_core.dic'
dictionary named 'cif_core.dic' version 2.4.1 from 2010-06-29.

Automatic conversion script
Id: cif_fix_enum 1527 2010-12-29 10:47:43Z saulius 
;
_cod_original_formula_sum 'H2 Cl Li O'
_cod_database_code 2201759
_amcsd_formula_title LiCl*H2O

loop_
_space_group_symop_operation_xyz
'x, y, z'
'-x, -y, z+1/2'
'x, -y, -z'
'-x, y, -z+1/2'
'x+1/2, y+1/2, z'
'-x+1/2, -y+1/2, z+1/2'
'x+1/2, -y+1/2, -z'
'-x+1/2, y+1/2, -z+1/2'
'-x, -y, -z'
'x, y, -z-1/2'
'-x, y, z'
'x, -y, z-1/2'
'-x+1/2, -y+1/2, -z'
'x+1/2, y+1/2, -z-1/2'
'-x+1/2, y+1/2, z'
'x+1/2, -y+1/2, z-1/2'

loop_
_atom_site_label
_atom_site_fract_x
_atom_site_fract_y
_atom_site_fract_z
_atom_site_U_iso_or_equiv
_atom_site_adp_type
_atom_site_calc_flag
_atom_site_refinement_flags
_atom_site_occupancy
_atom_site_disorder_assembly
_atom_site_disorder_group
_atom_site_type_symbol
O1 0.0000 0.23543(9) 0.00561(8) 0.0159(2) Uani d S 1 . . O
H1 0.0868(16) 0.1994(15) 0.0598(18) 0.040(3) Uiso d . 1 . . H
Cl1 0.26205(3) 0.02380(4) 0.2500 0.01605(15) Uani d S 1 . . Cl
Li1 0.5000 0.0000 0.0000 0.0270(7) Uani d S 1 . . Li
Li2 0.5000 0.3138(4) 0.2500 0.0308(6) Uani d S 1 . . Li

loop_
_atom_site_aniso_label
_atom_site_aniso_U_11
_atom_site_aniso_U_22
_atom_site_aniso_U_33
_atom_site_aniso_U_12
_atom_site_aniso_U_13
_atom_site_aniso_U_23
O1 0.0156(5) 0.0205(4) 0.0117(5) 0.000 0.000 0.0022(3)
Cl1 0.01580(19) 0.0200(2) 0.01235(18) 0.00075(7) 0.000 0.000
Li1 0.0357(19) 0.0168(10) 0.0284(15) 0.000 0.000 -0.0040(10)
Li2 0.0454(18) 0.0332(13) 0.0138(12) 0.000 0.000 0.000

loop_
_geom_bond_atom_site_label_1
_geom_bond_atom_site_label_2
_geom_bond_site_symmetry_2
_geom_bond_distance
_geom_bond_publ_flag
O1 Li2 13 1.9943(9) y
O1 Li1 5_455 2.0405(8) y
O1 H1 . 0.829(13) ?
Cl1 Li2 5_445 2.572(2) y
Cl1 Li1 2_655 2.6444(4) y
Cl1 Li1 . 2.6444(4) y
Cl1 Li2 . 2.880(2) y
Li1 O1 13 2.0404(8) ?
Li1 O1 5_545 2.0404(8) ?
Li1 Cl1 11_655 2.6444(4) ?
Li1 Cl1 3 2.6444(4) ?
Li1 Cl1 9_655 2.6444(4) ?
Li1 Li2 9_655 3.086(2) ?
Li1 Li2 . 3.086(2) ?
Li2 O1 13 1.9943(9) ?
Li2 O1 6 1.9943(9) ?
Li2 Cl1 5 2.572(2) ?
Li2 Cl1 15 2.572(2) ?
Li2 Cl1 11_655 2.880(2) ?
Li2 Li1 2_655 3.086(2) ?

loop_
_cod_related_entry_id
_cod_related_entry_database
_cod_related_entry_code
1 AMCSD 0010397
